data_4133742
loop_
_publ_author_name
'Cao, Jia-Peng'
'Xue, Yun-Shan'
'Li, Ning-Fang'
'Gong, Jun-Jie'
'Kang, Run-Kun'
'Xu, Yan'

_publ_section_title
;
 LA Dominant Windmill-Shaped V8 Clusters: A Bifunctional Heter-ogeneous
 Catalyst for CO2 Cycloaddition and Oxidation of Sulfides.
;
_journal_name_full 'Journal of the American Chemical Society'
_journal_paper_doi 10.1021/jacs.9b11146
_journal_year 2019
_chemical_formula_sum 'C16 H62 N8 O25 V8'
_chemical_formula_weight 1174.25
_space_group_crystal_system monoclinic
_space_group_IT_number 14
_space_group_name_Hall '-P 2yn'
_space_group_name_H-M_alt 'P 1 21/n 1'
_atom_sites_solution_hydrogens geom
_audit_creation_method SHELXL-2018/3
_cell_angle_alpha 90
_cell_angle_beta 98.963(4)
_cell_angle_gamma 90
_cell_formula_units_Z 4
_cell_length_a 11.504(4)
_cell_length_b 12.022(4)
_cell_length_c 35.623(12)
_cell_measurement_reflns_used 7263
_cell_measurement_temperature 296(2)
_cell_measurement_theta_max 24.33
_cell_measurement_theta_min 2.32
_cell_volume 4867(3)
_computing_cell_refinement 'SAINT (Bruker, 2005)'
_computing_data_collection 'APEX2 (Bruker, 2005)'
_computing_data_reduction SAINT
_computing_molecular_graphics SHELXTL
_computing_publication_material SHELXTL
_computing_structure_refinement 'SHELXL-2018/3 (Sheldrick, 2018)'
_computing_structure_solution 'SHELXL-2018/3 (Sheldrick, 2018)'
_diffrn_ambient_temperature 296(2)
_diffrn_measured_fraction_theta_full 0.999
_diffrn_measured_fraction_theta_max 0.999
_diffrn_measurement_device_type 'Bruker Apex2 CCD'
_diffrn_measurement_method '\w scans'
_diffrn_radiation_type MoK\a
_diffrn_radiation_wavelength 0.71073
_diffrn_reflns_av_R_equivalents 0.1032
_diffrn_reflns_av_unetI/netI 0.0887
_diffrn_reflns_Laue_measured_fraction_full 0.999
_diffrn_reflns_Laue_measured_fraction_max 0.999
_diffrn_reflns_limit_h_max 13
_diffrn_reflns_limit_h_min -13
_diffrn_reflns_limit_k_max 14
_diffrn_reflns_limit_k_min -13
_diffrn_reflns_limit_l_max 42
_diffrn_reflns_limit_l_min -42
_diffrn_reflns_number 32648
_diffrn_reflns_point_group_measured_fraction_full 0.999
_diffrn_reflns_point_group_measured_fraction_max 0.999
_diffrn_reflns_theta_full 25.022
_diffrn_reflns_theta_max 25.022
_diffrn_reflns_theta_min 1.157
_exptl_absorpt_coefficient_mu 1.545
_exptl_absorpt_correction_T_max 0.848
_exptl_absorpt_correction_T_min 0.801
_exptl_absorpt_correction_type multi-scan
_exptl_absorpt_process_details '(SADABS; Sheldrick, 2003)'
_exptl_crystal_colour blue
_exptl_crystal_density_diffrn 1.603
_exptl_crystal_description strip
_exptl_crystal_F_000 2392
_exptl_crystal_size_max 0.150
_exptl_crystal_size_mid 0.120
_exptl_crystal_size_min 0.110
_refine_diff_density_max 1.080
_refine_diff_density_min -0.713
_refine_diff_density_rms 0.124
_refine_ls_extinction_method none
_refine_ls_goodness_of_fit_ref 1.054
_refine_ls_hydrogen_treatment constr
_refine_ls_matrix_type full
_refine_ls_number_parameters 514
_refine_ls_number_reflns 8592
_refine_ls_number_restraints 31
_refine_ls_restrained_S_all 1.063
_refine_ls_R_factor_all 0.1022
_refine_ls_R_factor_gt 0.0709
_refine_ls_shift/su_max 0.005
_refine_ls_shift/su_mean 0.000
_refine_ls_structure_factor_coef Fsqd
_refine_ls_weighting_details 'w=1/[\s^2^(Fo^2^)+(0.0906P)^2^+9.2188P] where P=(Fo^2^+2Fc^2^)/3'
_refine_ls_weighting_scheme calc
_refine_ls_wR_factor_gt 0.1818
_refine_ls_wR_factor_ref 0.1957
_reflns_Friedel_coverage 0.000
_reflns_number_gt 6062
_reflns_number_total 8592
_reflns_threshold_expression 'I > 2\s(I)'
_cod_data_source_file ja9b11146_si_004.cif
_cod_data_source_block a01_sq
_cod_original_cell_volume 4866(3)
_cod_original_sg_symbol_H-M 'P 21/n'
_cod_database_code 4133742
_shelx_shelxl_version_number 2018/3
_shelx_space_group_comment
;
The symmetry employed for this shelxl refinement is uniquely defined
by the following loop, which should always be used as a source of
symmetry information in preference to the above space-group names.
They are only intended as comments.
;
_shelx_estimated_absorpt_t_min 0.801
_shelx_estimated_absorpt_t_max 0.848

loop_
_space_group_symop_operation_xyz
'x, y, z'
'-x+1/2, y+1/2, -z+1/2'
'-x, -y, -z'
'x-1/2, -y-1/2, z-1/2'

loop_
_atom_site_label
_atom_site_type_symbol
_atom_site_fract_x
_atom_site_fract_y
_atom_site_fract_z
_atom_site_U_iso_or_equiv
_atom_site_adp_type
_atom_site_occupancy
_atom_site_site_symmetry_order
_atom_site_calc_flag
_atom_site_refinement_flags_posn
_atom_site_refinement_flags_adp
V1 V 0.64704(9) 0.75449(8) 0.69586(3) 0.0307(3) Uani 1 1 d . .
V2 V 0.60549(10) 0.91759(9) 0.63398(3) 0.0351(3) Uani 1 1 d . .
V3 V 0.71328(10) 0.66380(9) 0.60944(3) 0.0362(3) Uani 1 1 d . .
V4 V 0.46210(10) 0.66548(9) 0.61578(3) 0.0371(3) Uani 1 1 d . .
V5 V 0.90532(9) 0.77118(9) 0.67232(3) 0.0379(3) Uani 1 1 d . .
V6 V 0.56040(11) 0.50561(9) 0.68472(3) 0.0398(3) Uani 1 1 d . .
V7 V 0.34258(10) 0.87393(10) 0.64931(3) 0.0434(3) Uani 1 1 d . .
V8 V 0.61679(12) 0.85077(10) 0.54861(3) 0.0458(3) Uani 1 1 d . .
O1 O 0.5170(4) 0.8112(3) 0.66305(11) 0.0330(9) Uani 1 1 d . .
O2 O 0.7264(3) 0.8175(3) 0.65405(11) 0.0325(9) Uani 1 1 d . .
O3 O 0.8133(4) 0.6953(4) 0.70817(11) 0.0362(10) Uani 1 1 d . .
O4 O 0.5651(4) 0.7529(3) 0.59311(11) 0.0357(10) Uani 1 1 d . .
O5 O 0.5897(4) 0.6390(4) 0.71574(11) 0.0369(10) Uani 1 1 d . .
O6 O 0.7618(4) 0.7703(4) 0.57084(12) 0.0433(11) Uani 1 1 d . .
O7 O 0.3378(4) 0.7496(4) 0.61294(13) 0.0440(11) Uani 1 1 d . .
O8 O 0.8546(4) 0.6531(4) 0.63497(12) 0.0416(11) Uani 1 1 d . .
O9 O 0.4138(4) 0.5745(4) 0.65878(13) 0.0434(11) Uani 1 1 d . .
O10 O 0.6443(4) 0.9571(4) 0.59079(13) 0.0415(11) Uani 1 1 d . .
O11 O 0.6612(4) 0.8472(4) 0.72901(12) 0.0444(11) Uani 1 1 d . .
O12 O 0.4359(4) 0.9606(4) 0.61706(14) 0.0443(11) Uani 1 1 d . .
O13 O 0.6387(4) 1.0222(4) 0.66155(14) 0.0485(12) Uani 1 1 d . .
O14 O 0.7021(5) 0.5580(4) 0.58153(13) 0.0504(13) Uani 1 1 d . .
O15 O 1.0386(4) 0.7356(4) 0.68913(15) 0.0579(14) Uani 1 1 d . .
O16 O 0.5059(5) 0.4191(4) 0.71235(14) 0.0550(13) Uani 1 1 d . .
O17 O 0.4272(5) 0.5706(4) 0.58367(14) 0.0536(13) Uani 1 1 d . .
O18 O 0.2137(4) 0.9280(5) 0.63800(16) 0.0637(15) Uani 1 1 d . .
O19 O 0.6569(5) 0.9191(5) 0.51373(15) 0.0699(17) Uani 1 1 d . .
O20 O 0.6167(4) 0.6156(3) 0.64474(11) 0.0342(10) Uani 1 1 d . .
O1W O 0.3506(10) 0.2274(7) 0.6888(3) 0.162(5) Uani 1 1 d . .
O2W O 1.0135(8) 0.5051(8) 0.6114(3) 0.151(4) Uani 1 1 d . .
O3W O 0.1398(14) 0.2885(13) 0.6367(4) 0.248(7) Uani 1 1 d . .
O4W O 0.1298(10) 0.6753(16) 0.5708(4) 0.252(8) Uani 1 1 d . U
O5W O 0.6767(13) 0.6308(11) 0.4496(4) 0.225(6) Uani 1 1 d . U
N1 N 0.7406(5) 0.4591(4) 0.69592(16) 0.0451(14) Uani 1 1 d . .
H1B H 0.784667 0.520232 0.697291 0.054 Uiso 1 1 calc R U
H1C H 0.754637 0.425425 0.718423 0.054 Uiso 1 1 calc R U
N2 N 0.9067(5) 0.9251(5) 0.70195(16) 0.0492(15) Uani 1 1 d . .
H2C H 0.833301 0.948326 0.702083 0.059 Uiso 1 1 calc R U
H2D H 0.941320 0.916431 0.725916 0.059 Uiso 1 1 calc R U
N3 N 0.9434(5) 0.8828(5) 0.62897(17) 0.0516(16) Uani 1 1 d . .
H3B H 1.015639 0.869398 0.624057 0.062 Uiso 1 1 calc R U
H3C H 0.893008 0.870700 0.607751 0.062 Uiso 1 1 calc R U
N4 N 0.4330(5) 0.8860(5) 0.53607(17) 0.0556(17) Uani 1 1 d . .
H4D H 0.404751 0.895169 0.557742 0.067 Uiso 1 1 calc R U
H4E H 0.422621 0.949392 0.523099 0.067 Uiso 1 1 calc R U
N5 N 0.3038(5) 0.7671(5) 0.69367(16) 0.0486(15) Uani 1 1 d . .
H5C H 0.226479 0.755992 0.690823 0.058 Uiso 1 1 calc R U
H5D H 0.338130 0.701481 0.691620 0.058 Uiso 1 1 calc R U
N6 N 0.5675(6) 0.3874(5) 0.64014(18) 0.0581(17) Uani 1 1 d . .
H6D H 0.504262 0.343839 0.637835 0.070 Uiso 1 1 calc R U
H6E H 0.567016 0.423176 0.618240 0.070 Uiso 1 1 calc R U
N7 N 0.5584(7) 0.7079(6) 0.51531(17) 0.0657(19) Uani 1 1 d . .
H7D H 0.607937 0.693690 0.499057 0.079 Uiso 1 1 calc R U
H7E H 0.557090 0.649034 0.530388 0.079 Uiso 1 1 calc R U
N8 N 0.3970(6) 0.9764(6) 0.69784(18) 0.0613(18) Uani 1 1 d . .
H8D H 0.475047 0.975416 0.703710 0.074 Uiso 1 1 calc R U
H8E H 0.374200 1.046249 0.692776 0.074 Uiso 1 1 calc R U
C1 C 0.6766(9) 0.3171(7) 0.6483(3) 0.073(3) Uani 1 1 d . .
H1A H 0.661129 0.261982 0.667195 0.088 Uiso 1 1 calc R U
C2 C 0.3436(10) 0.8122(9) 0.7314(3) 0.085(3) Uani 1 1 d . .
H2A H 0.292530 0.786077 0.748780 0.102 Uiso 1 1 calc R U
H2B H 0.422753 0.786062 0.740575 0.102 Uiso 1 1 calc R U
C3 C 0.4409(10) 0.7280(11) 0.4945(3) 0.101(4) Uani 1 1 d . U
H3A H 0.455136 0.773434 0.472803 0.121 Uiso 1 1 calc R U
C4 C 0.7091(12) 0.2531(8) 0.6158(3) 0.103(4) Uani 1 1 d . .
H4A H 0.642650 0.210264 0.604235 0.154 Uiso 1 1 calc R U
H4B H 0.732266 0.303621 0.597480 0.154 Uiso 1 1 calc R U
H4C H 0.773302 0.204095 0.624788 0.154 Uiso 1 1 calc R U
C5 C 0.3675(10) 0.7986(10) 0.5142(4) 0.113(4) Uani 1 1 d . U
H5A H 0.306601 0.831950 0.495782 0.136 Uiso 1 1 calc R U
H5B H 0.329249 0.752994 0.531176 0.136 Uiso 1 1 calc R U
C6 C 0.9674(13) 1.1187(10) 0.6961(4) 0.126(5) Uani 1 1 d . U
H6A H 0.992926 1.119185 0.723062 0.189 Uiso 1 1 calc R U
H6B H 1.017489 1.166190 0.684003 0.189 Uiso 1 1 calc R U
H6C H 0.887773 1.145051 0.690654 0.189 Uiso 1 1 calc R U
C7 C 0.3889(14) 0.9772(12) 0.7688(4) 0.148(6) Uani 1 1 d . U
H7A H 0.388205 1.057042 0.768108 0.222 Uiso 1 1 calc R U
H7B H 0.340445 0.951659 0.786676 0.222 Uiso 1 1 calc R U
H7C H 0.468117 0.951509 0.776423 0.222 Uiso 1 1 calc R U
C8 C 0.3833(19) 0.6280(13) 0.4768(4) 0.199(10) Uani 1 1 d . U
H8A H 0.438267 0.586871 0.464470 0.299 Uiso 1 1 calc R U
H8B H 0.357028 0.582407 0.495919 0.299 Uiso 1 1 calc R U
H8C H 0.317081 0.649190 0.458324 0.299 Uiso 1 1 calc R U
C9 C 0.8603(7) 0.6779(6) 0.74775(18) 0.0464(18) Uani 1 1 d . .
H9A H 0.802915 0.640335 0.760041 0.070 Uiso 1 1 calc R U
H9B H 0.930242 0.633244 0.749676 0.070 Uiso 1 1 calc R U
H9C H 0.879166 0.748349 0.759844 0.070 Uiso 1 1 calc R U
C10 C 0.9353(8) 0.9979(7) 0.6403(2) 0.063(2) Uani 1 1 d . .
H10A H 0.854798 1.023614 0.633526 0.075 Uiso 1 1 calc R U
H10B H 0.985017 1.043612 0.626889 0.075 Uiso 1 1 calc R U
C11 C 0.3033(8) 0.5159(8) 0.6514(3) 0.079(3) Uani 1 1 d . .
H11A H 0.243747 0.564507 0.638611 0.118 Uiso 1 1 calc R U
H11B H 0.311296 0.452345 0.635718 0.118 Uiso 1 1 calc R U
H11C H 0.281284 0.491890 0.675036 0.118 Uiso 1 1 calc R U
C12 C 0.7768(9) 0.3833(7) 0.6665(2) 0.072(2) Uani 1 1 d . .
H12A H 0.807758 0.427042 0.647406 0.086 Uiso 1 1 calc R U
H12B H 0.838705 0.334045 0.678297 0.086 Uiso 1 1 calc R U
C13 C 0.9732(9) 1.0094(7) 0.6822(3) 0.076(3) Uani 1 1 d . .
H13A H 1.056200 0.987444 0.687304 0.091 Uiso 1 1 calc R U
C14 C 0.8466(9) 0.7302(8) 0.5471(2) 0.078(3) Uani 1 1 d . .
H14A H 0.910610 0.693543 0.562809 0.117 Uiso 1 1 calc R U
H14B H 0.808309 0.678808 0.528558 0.117 Uiso 1 1 calc R U
H14C H 0.876208 0.792090 0.534428 0.117 Uiso 1 1 calc R U
C15 C 0.4112(8) 1.0724(6) 0.6044(3) 0.075(3) Uani 1 1 d . .
H15A H 0.468739 1.095870 0.589209 0.112 Uiso 1 1 calc R U
H15B H 0.334242 1.075563 0.589444 0.112 Uiso 1 1 calc R U
H15C H 0.414039 1.120554 0.625989 0.112 Uiso 1 1 calc R U
C16 C 0.3427(10) 0.9331(10) 0.7305(3) 0.084(3) Uani 1 1 d . .
H16A H 0.259673 0.954888 0.725401 0.100 Uiso 1 1 calc R U

loop_
_atom_site_aniso_label
_atom_site_aniso_U_11
_atom_site_aniso_U_22
_atom_site_aniso_U_33
_atom_site_aniso_U_23
_atom_site_aniso_U_13
_atom_site_aniso_U_12
V1 0.0289(6) 0.0350(6) 0.0273(5) 0.0025(4) 0.0013(4) -0.0006(5)
V2 0.0319(6) 0.0332(6) 0.0397(6) 0.0074(5) 0.0034(5) 0.0032(5)
V3 0.0406(7) 0.0389(6) 0.0291(6) 0.0074(5) 0.0055(5) 0.0069(5)
V4 0.0365(6) 0.0414(6) 0.0308(6) 0.0078(5) -0.0028(5) -0.0045(5)
V5 0.0262(6) 0.0462(7) 0.0401(6) 0.0107(5) 0.0009(5) 0.0010(5)
V6 0.0482(7) 0.0364(6) 0.0326(6) 0.0095(5) -0.0006(5) -0.0058(5)
V7 0.0285(6) 0.0565(7) 0.0448(7) 0.0089(6) 0.0047(5) 0.0081(5)
V8 0.0536(8) 0.0503(7) 0.0335(6) 0.0174(5) 0.0069(5) 0.0056(6)
O1 0.026(2) 0.042(2) 0.031(2) 0.0023(19) 0.0039(17) 0.0037(19)
O2 0.024(2) 0.038(2) 0.035(2) 0.0043(18) 0.0000(18) 0.0011(18)
O3 0.032(2) 0.043(2) 0.031(2) 0.0067(19) -0.0039(18) 0.002(2)
O4 0.035(2) 0.042(2) 0.029(2) 0.0088(19) 0.0011(18) 0.004(2)
O5 0.038(3) 0.045(3) 0.029(2) 0.0032(19) 0.0055(19) -0.004(2)
O6 0.037(3) 0.055(3) 0.040(3) 0.017(2) 0.013(2) 0.007(2)
O7 0.028(2) 0.060(3) 0.040(3) 0.010(2) -0.007(2) -0.004(2)
O8 0.041(3) 0.047(3) 0.037(2) 0.005(2) 0.008(2) 0.014(2)
O9 0.034(3) 0.052(3) 0.043(3) 0.011(2) 0.001(2) -0.011(2)
O10 0.036(3) 0.043(3) 0.046(3) 0.018(2) 0.008(2) 0.008(2)
O11 0.046(3) 0.050(3) 0.036(2) -0.006(2) 0.001(2) 0.003(2)
O12 0.037(3) 0.037(2) 0.058(3) 0.016(2) 0.006(2) 0.008(2)
O13 0.051(3) 0.041(3) 0.053(3) 0.001(2) 0.005(2) 0.001(2)
O14 0.062(3) 0.052(3) 0.036(3) 0.002(2) 0.004(2) 0.018(3)
O15 0.031(3) 0.073(4) 0.066(3) 0.021(3) -0.001(2) 0.002(2)
O16 0.065(3) 0.049(3) 0.048(3) 0.020(2) 0.000(2) -0.011(3)
O17 0.063(3) 0.048(3) 0.046(3) 0.002(2) -0.004(2) -0.010(3)
O18 0.039(3) 0.084(4) 0.068(4) 0.015(3) 0.005(3) 0.014(3)
O19 0.083(4) 0.077(4) 0.050(3) 0.031(3) 0.015(3) 0.010(3)
O20 0.039(3) 0.033(2) 0.029(2) 0.0065(18) -0.0008(19) 0.0005(19)
O1W 0.164(9) 0.080(5) 0.220(12) -0.018(6) -0.035(8) 0.003(6)
O2W 0.098(7) 0.154(8) 0.204(11) -0.013(8) 0.031(7) 0.038(6)
O3W 0.237(16) 0.261(16) 0.228(15) 0.005(13) -0.023(13) -0.075(13)
O4W 0.102(8) 0.43(2) 0.199(12) 0.065(14) -0.058(8) -0.059(11)
O5W 0.249(12) 0.235(11) 0.214(11) -0.135(10) 0.108(10) -0.084(10)
N1 0.052(4) 0.036(3) 0.044(3) 0.010(3) -0.001(3) 0.009(3)
N2 0.046(4) 0.058(4) 0.040(3) 0.006(3) -0.003(3) -0.014(3)
N3 0.034(3) 0.068(4) 0.053(4) 0.016(3) 0.007(3) -0.004(3)
N4 0.059(4) 0.062(4) 0.042(3) 0.017(3) -0.002(3) 0.006(3)
N5 0.033(3) 0.067(4) 0.047(4) 0.008(3) 0.013(3) 0.009(3)
N6 0.084(5) 0.041(3) 0.048(4) 0.004(3) 0.006(3) -0.008(3)
N7 0.086(5) 0.073(5) 0.034(3) 0.007(3) -0.001(3) 0.007(4)
N8 0.055(4) 0.069(4) 0.060(4) -0.009(3) 0.011(3) 0.014(4)
C1 0.098(8) 0.051(5) 0.067(6) -0.008(4) 0.004(5) 0.014(5)
C2 0.097(8) 0.111(8) 0.048(5) 0.007(5) 0.014(5) -0.006(7)
C3 0.096(8) 0.132(10) 0.065(6) -0.024(6) -0.020(6) -0.006(7)
C4 0.155(12) 0.076(7) 0.075(7) -0.011(6) 0.009(7) -0.008(7)
C5 0.079(7) 0.111(8) 0.139(10) -0.037(8) -0.018(7) -0.006(7)
C6 0.183(12) 0.098(8) 0.102(8) -0.013(7) 0.036(8) -0.037(8)
C7 0.179(13) 0.155(11) 0.113(10) -0.012(9) 0.036(9) -0.042(10)
C8 0.32(3) 0.153(13) 0.097(11) -0.036(10) -0.061(13) -0.019(14)
C9 0.056(5) 0.046(4) 0.034(4) 0.007(3) -0.003(3) 0.004(3)
C10 0.063(5) 0.062(5) 0.065(5) 0.021(4) 0.014(4) -0.009(4)
C11 0.062(6) 0.090(7) 0.081(6) 0.020(5) 0.000(5) -0.032(5)
C12 0.089(7) 0.065(6) 0.061(5) -0.004(4) 0.012(5) 0.010(5)
C13 0.089(7) 0.055(5) 0.081(6) -0.001(5) 0.011(5) -0.031(5)
C14 0.088(7) 0.101(7) 0.050(5) 0.014(5) 0.029(5) 0.015(6)
C15 0.064(6) 0.049(5) 0.109(8) 0.021(5) 0.007(5) 0.014(4)
C16 0.085(7) 0.116(9) 0.055(6) -0.015(6) 0.025(5) 0.014(6)

loop_
_atom_type_symbol
_atom_type_description
_atom_type_scat_dispersion_real
_atom_type_scat_dispersion_imag
_atom_type_scat_source
C C 0.0033 0.0016 'International Tables Vol C Tables 4.2.6.8 and 6.1.1.4'
H H 0.0000 0.0000 'International Tables Vol C Tables 4.2.6.8 and 6.1.1.4'
N N 0.0061 0.0033 'International Tables Vol C Tables 4.2.6.8 and 6.1.1.4'
O O 0.0106 0.0060 'International Tables Vol C Tables 4.2.6.8 and 6.1.1.4'
V V 0.3005 0.5294 'International Tables Vol C Tables 4.2.6.8 and 6.1.1.4'

loop_
_geom_angle_atom_site_label_1
_geom_angle_atom_site_label_2
_geom_angle_atom_site_label_3
_geom_angle
O11 V1 O5 104.8(2)
O11 V1 O1 100.6(2)
O5 V1 O1 103.2(2)
O11 V1 O2 106.0(2)
O5 V1 O2 148.08(19)
O1 V1 O2 79.16(17)
O11 V1 O3 95.7(2)
O5 V1 O3 92.12(19)
O1 V1 O3 153.80(18)
O2 V1 O3 76.72(17)
O11 V1 O20 177.6(2)
O5 V1 O20 74.89(17)
O1 V1 O20 77.17(16)
O2 V1 O20 74.69(16)
O3 V1 O20 86.70(16)
O11 V1 V2 94.26(17)
O5 V1 V2 144.48(15)
O1 V1 V2 42.98(13)
O2 V1 V2 39.81(12)
O3 V1 V2 115.84(13)
O20 V1 V2 84.82(10)
O13 V2 O10 105.0(2)
O13 V2 O2 100.1(2)
O10 V2 O2 103.5(2)
O13 V2 O12 96.3(2)
O10 V2 O12 92.0(2)
O2 V2 O12 153.54(19)
O13 V2 O1 105.9(2)
O10 V2 O1 148.1(2)
O2 V2 O1 78.66(18)
O12 V2 O1 76.95(17)
O13 V2 O4 176.9(2)
O10 V2 O4 75.30(18)
O2 V2 O4 76.81(16)
O12 V2 O4 86.83(17)
O1 V2 O4 74.32(16)
O13 V2 V1 93.95(18)
O10 V2 V1 144.67(15)
O2 V2 V1 42.89(13)
O12 V2 V1 115.64(13)
O1 V2 V1 39.37(12)
O4 V2 V1 84.27(10)
O14 V3 O8 104.1(2)
O14 V3 O20 99.8(2)
O8 V3 O20 103.2(2)
O14 V3 O6 94.8(2)
O8 V3 O6 93.9(2)
O20 V3 O6 154.01(19)
O14 V3 O4 105.0(2)
O8 V3 O4 150.2(2)
O20 V3 O4 78.31(17)
O6 V3 O4 77.20(18)
O14 V3 O2 177.0(2)
O8 V3 O2 75.87(18)
O20 V3 O2 77.39(16)
O6 V3 O2 88.13(17)
O4 V3 O2 75.44(15)
O14 V3 V4 93.92(19)
O8 V3 V4 144.28(16)
O20 V3 V4 42.61(12)
O6 V3 V4 115.35(13)
O4 V3 V4 38.87(12)
O2 V3 V4 84.61(10)
O17 V4 O7 104.9(2)
O17 V4 O4 101.3(2)
O7 V4 O4 102.7(2)
O17 V4 O20 104.8(2)
O7 V4 O20 149.2(2)
O4 V4 O20 79.53(18)
O17 V4 O9 95.0(2)
O7 V4 O9 92.2(2)
O4 V4 O9 154.22(18)
O20 V4 O9 77.02(18)
O17 V4 O1 178.6(2)
O7 V4 O1 75.25(18)
O4 V4 O1 77.31(17)
O20 V4 O1 75.32(16)
O9 V4 O1 86.47(17)
O17 V4 V3 94.6(2)
O7 V4 V3 144.03(16)
O4 V4 V3 42.98(13)
O20 V4 V3 39.80(12)
O9 V4 V3 116.32(13)
O1 V4 V3 84.60(10)
O15 V5 O8 103.0(2)
O15 V5 O3 102.1(2)
O8 V5 O3 88.42(19)
O15 V5 N2 96.5(3)
O8 V5 N2 159.9(2)
O3 V5 N2 92.5(2)
O15 V5 O2 176.0(2)
O8 V5 O2 79.17(17)
O3 V5 O2 74.49(16)
N2 V5 O2 81.7(2)
O15 V5 N3 98.3(3)
O8 V5 N3 92.1(2)
O3 V5 N3 159.0(2)
N2 V5 N3 80.0(2)
O2 V5 N3 84.97(19)
O16 V6 O5 103.4(2)
O16 V6 O9 99.8(2)
O5 V6 O9 88.86(19)
O16 V6 O20 174.4(2)
O5 V6 O20 79.83(17)
O9 V6 O20 75.63(17)
O16 V6 N1 100.1(2)
O5 V6 N1 91.9(2)
O9 V6 N1 159.4(2)
O20 V6 N1 84.2(2)
O16 V6 N6 95.0(3)
O5 V6 N6 160.7(2)
O9 V6 N6 93.4(2)
O20 V6 N6 82.2(2)
N1 V6 N6 79.4(2)
O18 V7 O7 102.2(3)
O18 V7 O12 101.7(2)
O7 V7 O12 88.8(2)
O18 V7 O1 176.6(2)
O7 V7 O1 79.14(17)
O12 V7 O1 75.12(17)
O18 V7 N8 96.4(3)
O7 V7 N8 160.6(2)
O12 V7 N8 92.8(2)
O1 V7 N8 82.6(2)
O18 V7 N5 97.9(3)
O7 V7 N5 92.4(2)
O12 V7 N5 159.6(2)
O1 V7 N5 85.12(19)
N8 V7 N5 79.4(3)
O19 V8 O10 103.1(3)
O19 V8 O6 103.4(3)
O10 V8 O6 89.26(19)
O19 V8 O4 177.1(3)
O10 V8 O4 79.66(17)
O6 V8 O4 75.42(17)
O19 V8 N4 97.5(3)
O10 V8 N4 93.9(2)
O6 V8 N4 157.6(2)
O4 V8 N4 83.3(2)
O19 V8 N7 94.9(3)
O10 V8 N7 161.7(2)
O6 V8 N7 90.1(2)
O4 V8 N7 82.5(2)
N4 V8 N7 80.1(3)
V1 O1 V2 97.65(19)
V1 O1 V7 154.6(2)
V2 O1 V7 100.99(18)
V1 O1 V4 105.29(18)
V2 O1 V4 101.40(17)
V7 O1 V4 87.83(15)
V2 O2 V1 97.30(19)
V2 O2 V5 154.0(2)
V1 O2 V5 101.73(17)
V2 O2 V3 105.63(17)
V1 O2 V3 102.03(17)
V5 O2 V3 87.68(15)
C9 O3 V5 122.3(4)
C9 O3 V1 117.4(4)
V5 O3 V1 106.12(18)
V4 O4 V3 98.15(18)
V4 O4 V8 154.8(2)
V3 O4 V8 100.74(19)
V4 O4 V2 105.79(19)
V3 O4 V2 100.56(17)
V8 O4 V2 86.95(15)
V1 O5 V6 118.1(2)
C14 O6 V8 121.5(5)
C14 O6 V3 117.6(5)
V8 O6 V3 106.0(2)
V4 O7 V7 117.6(2)
V3 O8 V5 117.0(2)
C11 O9 V6 123.1(5)
C11 O9 V4 117.6(5)
V6 O9 V4 105.3(2)
V2 O10 V8 117.9(2)
C15 O12 V7 125.2(5)
C15 O12 V2 118.0(5)
V7 O12 V2 106.1(2)
V3 O20 V4 97.58(17)
V3 O20 V6 155.5(2)
V4 O20 V6 101.17(19)
V3 O20 V1 104.69(18)
V4 O20 V1 100.98(17)
V6 O20 V1 87.07(15)
C12 N1 V6 113.5(5)
C12 N1 H1B 108.9
V6 N1 H1B 108.9
C12 N1 H1C 108.9
V6 N1 H1C 108.9
H1B N1 H1C 107.7
C13 N2 V5 108.5(5)
C13 N2 H2C 110.0
V5 N2 H2C 110.0
C13 N2 H2D 110.0
V5 N2 H2D 110.0
H2C N2 H2D 108.4
C10 N3 V5 111.7(5)
C10 N3 H3B 109.3
V5 N3 H3B 109.3
C10 N3 H3C 109.3
V5 N3 H3C 109.3
H3B N3 H3C 107.9
C5 N4 V8 112.6(6)
C5 N4 H4D 109.1
V8 N4 H4D 109.1
C5 N4 H4E 109.1
V8 N4 H4E 109.1
H4D N4 H4E 107.8
C2 N5 V7 112.8(5)
C2 N5 H5C 109.0
V7 N5 H5C 109.0
C2 N5 H5D 109.0
V7 N5 H5D 109.0
H5C N5 H5D 107.8
C1 N6 V6 110.9(5)
C1 N6 H6D 109.5
V6 N6 H6D 109.5
C1 N6 H6E 109.5
V6 N6 H6E 109.5
H6D N6 H6E 108.1
C3 N7 V8 109.6(6)
C3 N7 H7D 109.7
V8 N7 H7D 109.7
C3 N7 H7E 109.7
V8 N7 H7E 109.7
H7D N7 H7E 108.2
C16 N8 V7 108.9(6)
C16 N8 H8D 109.9
V7 N8 H8D 109.9
C16 N8 H8E 109.9
V7 N8 H8E 109.9
H8D N8 H8E 108.3
C12 C1 C4 110.4(9)
C12 C1 N6 110.9(7)
C4 C1 N6 116.3(8)
C12 C1 H1A 106.2
C4 C1 H1A 106.2
N6 C1 H1A 106.2
C16 C2 N5 110.6(8)
C16 C2 H2A 109.5
N5 C2 H2A 109.5
C16 C2 H2B 109.5
N5 C2 H2B 109.5
H2A C2 H2B 108.1
C5 C3 N7 114.4(8)
C5 C3 C8 115.5(13)
N7 C3 C8 113.8(12)
C5 C3 H3A 103.7
N7 C3 H3A 103.7
C8 C3 H3A 103.7
C1 C4 H4A 109.5
C1 C4 H4B 109.5
H4A C4 H4B 109.5
C1 C4 H4C 109.5
H4A C4 H4C 109.5
H4B C4 H4C 109.5
N4 C5 C3 113.0(10)
N4 C5 H5A 109.0
C3 C5 H5A 109.0
N4 C5 H5B 109.0
C3 C5 H5B 109.0
H5A C5 H5B 107.8
C13 C6 H6A 109.5
C13 C6 H6B 109.5
H6A C6 H6B 109.5
C13 C6 H6C 109.5
H6A C6 H6C 109.5
H6B C6 H6C 109.5
C16 C7 H7A 109.5
C16 C7 H7B 109.5
H7A C7 H7B 109.5
C16 C7 H7C 109.5
H7A C7 H7C 109.5
H7B C7 H7C 109.5
C3 C8 H8A 109.5
C3 C8 H8B 109.5
H8A C8 H8B 109.5
C3 C8 H8C 109.5
H8A C8 H8C 109.5
H8B C8 H8C 109.5
O3 C9 H9A 109.5
O3 C9 H9B 109.5
H9A C9 H9B 109.5
O3 C9 H9C 109.5
H9A C9 H9C 109.5
H9B C9 H9C 109.5
N3 C10 C13 110.1(7)
N3 C10 H10A 109.6
C13 C10 H10A 109.6
N3 C10 H10B 109.6
C13 C10 H10B 109.6
H10A C10 H10B 108.2
O9 C11 H11A 109.5
O9 C11 H11B 109.5
H11A C11 H11B 109.5
O9 C11 H11C 109.5
H11A C11 H11C 109.5
H11B C11 H11C 109.5
C1 C12 N1 110.7(8)
C1 C12 H12A 109.5
N1 C12 H12A 109.5
C1 C12 H12B 109.5
N1 C12 H12B 109.5
H12A C12 H12B 108.1
C6 C13 C10 114.4(9)
C6 C13 N2 114.1(9)
C10 C13 N2 108.3(6)
C6 C13 H13A 106.5
C10 C13 H13A 106.5
N2 C13 H13A 106.5
O6 C14 H14A 109.5
O6 C14 H14B 109.5
H14A C14 H14B 109.5
O6 C14 H14C 109.5
H14A C14 H14C 109.5
H14B C14 H14C 109.5
O12 C15 H15A 109.5
O12 C15 H15B 109.5
H15A C15 H15B 109.5
O12 C15 H15C 109.5
H15A C15 H15C 109.5
H15B C15 H15C 109.5
C2 C16 C7 109.7(10)
C2 C16 N8 111.2(8)
C7 C16 N8 117.2(10)
C2 C16 H16A 106.0
C7 C16 H16A 106.0
N8 C16 H16A 106.0

loop_
_geom_bond_atom_site_label_1
_geom_bond_atom_site_label_2
_geom_bond_distance
V1 O11 1.613(4)
V1 O5 1.735(4)
V1 O1 1.877(4)
V1 O2 2.013(4)
V1 O3 2.023(4)
V1 O20 2.455(4)
V1 V2 2.9330(16)
V2 O13 1.605(5)
V2 O10 1.734(4)
V2 O2 1.893(4)
V2 O12 2.017(4)
V2 O1 2.018(4)
V2 O4 2.459(4)
V3 O14 1.607(5)
V3 O8 1.739(5)
V3 O20 1.894(4)
V3 O6 2.020(4)
V3 O4 2.020(4)
V3 O2 2.427(4)
V3 V4 2.9333(19)
V4 O17 1.621(5)
V4 O7 1.742(5)
V4 O4 1.860(4)
V4 O20 2.003(4)
V4 O9 2.029(4)
V4 O1 2.444(4)
V5 O15 1.615(5)
V5 O8 1.970(5)
V5 O3 2.001(4)
V5 N2 2.129(6)
V5 O2 2.133(4)
V5 N3 2.142(6)
V6 O16 1.623(5)
V6 O5 1.947(4)
V6 O9 1.975(5)
V6 O20 2.117(4)
V6 N1 2.124(6)
V6 N6 2.142(6)
V7 O18 1.611(5)
V7 O7 1.973(5)
V7 O12 1.986(5)
V7 O1 2.128(4)
V7 N8 2.135(7)
V7 N5 2.136(6)
V8 O19 1.616(5)
V8 O10 1.961(5)
V8 O6 1.984(5)
V8 O4 2.132(4)
V8 N4 2.134(6)
V8 N7 2.135(7)
O3 C9 1.445(7)
O6 C14 1.468(9)
O9 C11 1.440(9)
O12 C15 1.432(8)
N1 C12 1.496(10)
N1 H1B 0.8900
N1 H1C 0.8900
N2 C13 1.508(10)
N2 H2C 0.8900
N2 H2D 0.8900
N3 C10 1.448(10)
N3 H3B 0.8900
N3 H3C 0.8900
N4 C5 1.446(12)
N4 H4D 0.8900
N4 H4E 0.8900
N5 C2 1.455(11)
N5 H5C 0.8900
N5 H5D 0.8900
N6 C1 1.503(11)
N6 H6D 0.8900
N6 H6E 0.8900
N7 C3 1.458(12)
N7 H7D 0.8900
N7 H7E 0.8900
N8 C16 1.497(12)
N8 H8D 0.8900
N8 H8E 0.8900
C1 C12 1.466(12)
C1 C4 1.485(13)
C1 H1A 0.9800
C2 C16 1.454(14)
C2 H2A 0.9700
C2 H2B 0.9700
C3 C5 1.454(16)
C3 C8 1.467(17)
C3 H3A 0.9800
C4 H4A 0.9600
C4 H4B 0.9600
C4 H4C 0.9600
C5 H5A 0.9700
C5 H5B 0.9700
C6 C13 1.409(14)
C6 H6A 0.9600
C6 H6B 0.9600
C6 H6C 0.9600
C7 C16 1.483(15)
C7 H7A 0.9600
C7 H7B 0.9600
C7 H7C 0.9600
C8 H8A 0.9600
C8 H8B 0.9600
C8 H8C 0.9600
C9 H9A 0.9600
C9 H9B 0.9600
C9 H9C 0.9600
C10 C13 1.497(12)
C10 H10A 0.9700
C10 H10B 0.9700
C11 H11A 0.9600
C11 H11B 0.9600
C11 H11C 0.9600
C12 H12A 0.9700
C12 H12B 0.9700
C13 H13A 0.9800
C14 H14A 0.9600
C14 H14B 0.9600
C14 H14C 0.9600
C15 H15A 0.9600
C15 H15B 0.9600
C15 H15C 0.9600
C16 H16A 0.9800
